data_4106719
loop_
_publ_author_name
'Nathalie Busschaert'
'Marco Wenzel'
'Mark E. Light'
'Paulina Iglesias-Hern\'andez'
'Ricardo P\'erez-Tom\'as'
'Philip A. Gale'

_publ_contact_author_email philip.gale@soton.ac.uk
_publ_contact_author_name 'Gale, Philip'
_publ_section_title
;
 Structure-Activity Relationships in Tripodal Transmembrane Anion
 Transporters: The Effect of Fluorination
;
_journal_name_full 'Journal of the American Chemical Society'
_journal_page_first 14136
_journal_page_last 14148
_journal_paper_doi 10.1021/ja205884y
_journal_volume 133
_journal_year 2011
_chemical_formula_moiety 'C27 H18 F15 N7 S3, C16 H36 N, C4 H10 O, H2 O4 P '
_chemical_formula_sum 'C47 H66 F15 N8 O5 P S3'
_chemical_formula_weight 1235.26
_chemical_name_systematic
;
 ?
;
_space_group_IT_number 2
_symmetry_cell_setting triclinic
_symmetry_space_group_name_Hall '-P 1'
_symmetry_space_group_name_H-M 'P -1'
_atom_sites_solution_hydrogens geom
_atom_sites_solution_primary direct
_atom_sites_solution_secondary difmap
_audit_creation_method SHELXL-97
_cell_angle_alpha 76.759(9)
_cell_angle_beta 74.367(11)
_cell_angle_gamma 77.746(10)
_cell_formula_units_Z 2
_cell_length_a 12.0334(19)
_cell_length_b 16.235(3)
_cell_length_c 16.947(3)
_cell_measurement_reflns_used 3358
_cell_measurement_temperature 120(2)
_cell_measurement_theta_max 27.485
_cell_measurement_theta_min 2.910
_cell_volume 3063.3(9)
_computing_cell_refinement 'DENZO (Otwinowski & Minor, 1997) & COLLECT (Hooft, R.W.W., 1998)'
_computing_data_collection 'COLLECT (Hooft, R.W.W., 1998)'
_computing_data_reduction 'DENZO (Otwinowski & Minor, 1997) & COLLECT (Hooft, R.W.W., 1998)'
_computing_publication_material 'WINGX (Farrugia, 1998)'
_computing_structure_refinement 'SHELXL-97 (Sheldrick, 2008)'
_computing_structure_solution 'SHELXS-97 (Sheldrick, 1997)'
_diffrn_ambient_temperature 120(2)
_diffrn_detector_area_resol_mean 9.091
_diffrn_measured_fraction_theta_full 0.928
_diffrn_measured_fraction_theta_max 0.928
_diffrn_measurement_device_type 'Bruker-Nonius Roper CCD camera on \k-goniostat'
_diffrn_measurement_method '\f & \w scans'
_diffrn_radiation_monochromator graphite
_diffrn_radiation_source 'Bruker-Nonius FR591 rotating anode'
_diffrn_radiation_type MoK\a
_diffrn_radiation_wavelength 0.71073
_diffrn_reflns_av_R_equivalents 0.1097
_diffrn_reflns_av_sigmaI/netI 0.1211
_diffrn_reflns_limit_h_max 13
_diffrn_reflns_limit_h_min -13
_diffrn_reflns_limit_k_max 18
_diffrn_reflns_limit_k_min -18
_diffrn_reflns_limit_l_max 19
_diffrn_reflns_limit_l_min -19
_diffrn_reflns_number 27731
_diffrn_reflns_theta_full 23.82
_diffrn_reflns_theta_max 23.82
_diffrn_reflns_theta_min 2.92
_exptl_absorpt_coefficient_mu 0.240
_exptl_absorpt_correction_T_max 0.7456
_exptl_absorpt_correction_T_min 0.5124
_exptl_absorpt_correction_type multi-scan
_exptl_absorpt_process_details 'SADABS 2007/2 (Sheldrick, G.M., 2007)'
_exptl_crystal_colour colorless
_exptl_crystal_density_diffrn 1.339
_exptl_crystal_description plate
_exptl_crystal_F_000 1284
_exptl_crystal_size_max 0.4
_exptl_crystal_size_mid 0.2
_exptl_crystal_size_min 0.15
_refine_diff_density_max 0.738
_refine_diff_density_min -0.450
_refine_diff_density_rms 0.115
_refine_ls_extinction_coef 0.033(6)
_refine_ls_extinction_expression Fc^*^=kFc[1+0.001xFc^2^\l^3^/sin(2\q)]^-1/4^
_refine_ls_extinction_method SHELXL
_refine_ls_goodness_of_fit_ref 1.079
_refine_ls_hydrogen_treatment constr
_refine_ls_matrix_type full
_refine_ls_number_parameters 715
_refine_ls_number_reflns 8755
_refine_ls_number_restraints 0
_refine_ls_restrained_S_all 1.079
_refine_ls_R_factor_all 0.1725
_refine_ls_R_factor_gt 0.1323
_refine_ls_shift/su_max 0.001
_refine_ls_shift/su_mean 0.000
_refine_ls_structure_factor_coef Fsqd
_refine_ls_weighting_details 'calc w=1/[\s^2^(Fo^2^)+(0.1856P)^2^+10.3363P] where P=(Fo^2^+2Fc^2^)/3'
_refine_ls_weighting_scheme calc
_refine_ls_wR_factor_gt 0.3319
_refine_ls_wR_factor_ref 0.3600
_reflns_number_gt 5987
_reflns_number_total 8755
_reflns_threshold_expression >2\s(I)
_cod_data_source_file ja205884y_si_001_13.cif
_cod_data_source_block 2010mw0009sq
_cod_database_code 4106719

loop_
_symmetry_equiv_pos_as_xyz
'x, y, z'
'-x, -y, -z'

loop_
_atom_site_label
_atom_site_type_symbol
_atom_site_fract_x
_atom_site_fract_y
_atom_site_fract_z
_atom_site_U_iso_or_equiv
_atom_site_adp_type
_atom_site_occupancy
_atom_site_symmetry_multiplicity
_atom_site_calc_flag
_atom_site_refinement_flags
C1 C -0.0637(7) 0.5579(5) 0.0840(5) 0.0442(19) Uani 1 1 d .
H1A H -0.0559 0.5781 0.0246 0.053 Uiso 1 1 calc R
H1B H -0.0954 0.5048 0.0989 0.053 Uiso 1 1 calc R
C2 C 0.0549(8) 0.5408(5) 0.1030(5) 0.046(2) Uani 1 1 d .
H2A H 0.1092 0.5066 0.0645 0.056 Uiso 1 1 calc R
H2B H 0.0825 0.5948 0.0943 0.056 Uiso 1 1 calc R
C3 C 0.0746(9) 0.4108(6) 0.2101(6) 0.057(2) Uani 1 1 d .
C4 C 0.1078(12) 0.2950(7) 0.3240(7) 0.072(3) Uani 1 1 d .
C5 C 0.2240(13) 0.2673(7) 0.3310(9) 0.088(4) Uani 1 1 d .
F1 F 0.3006(9) 0.3203(5) 0.3040(8) 0.133(4) Uani 1 1 d .
C6 C 0.264(2) 0.1821(9) 0.3611(14) 0.141(8) Uani 1 1 d .
F2 F 0.3804(10) 0.1559(5) 0.3589(9) 0.155(5) Uani 1 1 d .
C7 C 0.1925(18) 0.1245(9) 0.3844(9) 0.098(5) Uani 1 1 d .
F3 F 0.2247(12) 0.0411(5) 0.4126(7) 0.152(5) Uani 1 1 d .
C8 C 0.0749(18) 0.1496(8) 0.3816(9) 0.099(5) Uani 1 1 d .
F4 F 0.0004(11) 0.0930(5) 0.4051(6) 0.135(4) Uani 1 1 d .
C9 C 0.0383(15) 0.2361(8) 0.3488(8) 0.084(4) Uani 1 1 d .
F5 F -0.0777(8) 0.2584(5) 0.3444(5) 0.106(3) Uani 1 1 d .
C10 C -0.1374(7) 0.7088(5) 0.0820(5) 0.0408(18) Uani 1 1 d .
H10C H -0.1939 0.7247 0.0474 0.049 Uiso 1 1 calc R
H10D H -0.0601 0.7107 0.0455 0.049 Uiso 1 1 calc R
C11 C -0.1618(7) 0.7730(5) 0.1401(6) 0.0421(19) Uani 1 1 d .
H11A H -0.1647 0.8307 0.1077 0.051 Uiso 1 1 calc R
H11B H -0.2372 0.7689 0.1787 0.051 Uiso 1 1 calc R
C12 C 0.0256(6) 0.7894(5) 0.1617(5) 0.0364(18) Uani 1 1 d .
C13 C 0.2179(7) 0.7778(5) 0.1888(6) 0.052(2) Uani 1 1 d .
C14 C 0.2526(8) 0.8310(6) 0.2316(7) 0.055(2) Uani 1 1 d .
C15 C 0.3660(9) 0.8475(7) 0.2107(8) 0.068(3) Uani 1 1 d .
C16 C 0.4439(8) 0.8130(7) 0.1498(8) 0.067(3) Uani 1 1 d .
C17 C 0.4173(8) 0.7612(7) 0.1057(7) 0.067(3) Uani 1 1 d .
C18 C 0.3021(8) 0.7448(6) 0.1279(7) 0.061(3) Uani 1 1 d .
C19 C -0.2655(7) 0.6040(6) 0.1578(6) 0.049(2) Uani 1 1 d .
H19A H -0.2830 0.5769 0.1182 0.058 Uiso 1 1 calc R
H19B H -0.3189 0.6577 0.1612 0.058 Uiso 1 1 calc R
C20 C -0.2828(7) 0.5463(5) 0.2425(6) 0.043(2) Uani 1 1 d .
H20A H -0.3599 0.5301 0.2577 0.052 Uiso 1 1 calc R
H20B H -0.2254 0.4944 0.2402 0.052 Uiso 1 1 calc R
C21 C -0.3542(7) 0.6483(5) 0.3394(5) 0.0413(19) Uani 1 1 d .
C22 C -0.3998(7) 0.7536(5) 0.4293(6) 0.048(2) Uani 1 1 d .
C23 C -0.4636(8) 0.7405(6) 0.5082(6) 0.057(2) Uani 1 1 d .
C24 C -0.5420(9) 0.8082(7) 0.5440(6) 0.068(3) Uani 1 1 d .
C25 C -0.5508(8) 0.8879(6) 0.4955(6) 0.055(2) Uani 1 1 d .
C26 C -0.4879(8) 0.9016(6) 0.4158(6) 0.055(2) Uani 1 1 d .
C27 C -0.4113(7) 0.8357(5) 0.3823(6) 0.045(2) Uani 1 1 d .
C100 C 0.9878(7) 0.0854(5) 0.1435(5) 0.0435(19) Uani 1 1 d .
H10A H 0.9930 0.1214 0.0888 0.052 Uiso 1 1 calc R
H10B H 1.0113 0.0263 0.1355 0.052 Uiso 1 1 calc R
C101 C 1.0752(7) 0.1066(6) 0.1839(6) 0.049(2) Uani 1 1 d .
H10I H 1.0526 0.1649 0.1942 0.059 Uiso 1 1 calc R
H10J H 1.0769 0.0680 0.2368 0.059 Uiso 1 1 calc R
C102 C 1.1942(8) 0.0964(7) 0.1247(7) 0.063(3) Uani 1 1 d .
H10T H 1.1912 0.1362 0.0727 0.076 Uiso 1 1 calc R
H10U H 1.2133 0.0388 0.1127 0.076 Uiso 1 1 calc R
C103 C 1.2904(10) 0.1125(8) 0.1595(9) 0.082(3) Uani 1 1 d .
H10$ H 1.2729 0.1699 0.1704 0.123 Uiso 1 1 calc R
H10V H 1.3638 0.1052 0.1196 0.123 Uiso 1 1 calc R
H10W H 1.2950 0.0724 0.2103 0.123 Uiso 1 1 calc R
C104 C 0.8442(8) 0.0497(5) 0.2804(6) 0.050(2) Uani 1 1 d .
H10K H 0.7618 0.0612 0.3072 0.060 Uiso 1 1 calc R
H10L H 0.8866 0.0733 0.3088 0.060 Uiso 1 1 calc R
C105 C 0.8824(8) -0.0466(5) 0.2929(6) 0.050(2) Uani 1 1 d .
H10G H 0.8408 -0.0717 0.2651 0.060 Uiso 1 1 calc R
H10H H 0.9654 -0.0597 0.2686 0.060 Uiso 1 1 calc R
C106 C 0.8575(9) -0.0839(5) 0.3843(6) 0.056(2) Uani 1 1 d .
H10R H 0.7744 -0.0699 0.4079 0.068 Uiso 1 1 calc R
H10S H 0.8986 -0.0575 0.4114 0.068 Uiso 1 1 calc R
C107 C 0.8935(9) -0.1802(6) 0.4026(7) 0.058(2) Uani 1 1 d .
H10O H 0.8773 -0.2000 0.4618 0.087 Uiso 1 1 calc R
H10P H 0.9757 -0.1946 0.3793 0.087 Uiso 1 1 calc R
H10Q H 0.8504 -0.2070 0.3782 0.087 Uiso 1 1 calc R
C108 C 0.7940(7) 0.0637(5) 0.1427(6) 0.048(2) Uani 1 1 d .
H10E H 0.8060 0.0964 0.0864 0.057 Uiso 1 1 calc R
H10F H 0.8278 0.0045 0.1390 0.057 Uiso 1 1 calc R
C109 C 0.6657(8) 0.0679(6) 0.1780(7) 0.058(2) Uani 1 1 d .
H10M H 0.6277 0.1273 0.1709 0.070 Uiso 1 1 calc R
H10N H 0.6512 0.0446 0.2373 0.070 Uiso 1 1 calc R
C110 C 0.6148(8) 0.0181(7) 0.1354(8) 0.076(4) Uani 1 1 d .
H11O H 0.6562 -0.0404 0.1403 0.091 Uiso 1 1 calc R
H11P H 0.5336 0.0161 0.1640 0.091 Uiso 1 1 calc R
C111 C 0.6209(11) 0.0548(11) 0.0448(8) 0.096(4) Uani 1 1 d .
H11G H 0.5880 0.0197 0.0215 0.144 Uiso 1 1 calc R
H11H H 0.7010 0.0564 0.0157 0.144 Uiso 1 1 calc R
H11I H 0.5775 0.1120 0.0393 0.144 Uiso 1 1 calc R
C112 C 0.8148(8) 0.1922(5) 0.1952(6) 0.049(2) Uani 1 1 d .
H11C H 0.7348 0.1968 0.2280 0.059 Uiso 1 1 calc R
H11D H 0.8603 0.2112 0.2250 0.059 Uiso 1 1 calc R
C113 C 0.8167(11) 0.2534(6) 0.1125(7) 0.070(3) Uani 1 1 d .
H11E H 0.8968 0.2530 0.0804 0.084 Uiso 1 1 calc R
H11F H 0.7736 0.2345 0.0809 0.084 Uiso 1 1 calc R
C114 C 0.7629(10) 0.3429(6) 0.1265(8) 0.074(3) Uani 1 1 d .
H11M H 0.8036 0.3589 0.1615 0.088 Uiso 1 1 calc R
H11N H 0.7766 0.3815 0.0731 0.088 Uiso 1 1 calc R
C115 C 0.6345(12) 0.3569(8) 0.1656(11) 0.106(5) Uani 1 1 d .
H11J H 0.6093 0.4157 0.1720 0.159 Uiso 1 1 calc R
H11K H 0.6195 0.3203 0.2193 0.159 Uiso 1 1 calc R
H11L H 0.5924 0.3435 0.1307 0.159 Uiso 1 1 calc R
N1 N -0.1441(6) 0.6211(4) 0.1289(4) 0.0426(16) Uani 1 1 d .
N2 N 0.0542(6) 0.4961(4) 0.1879(5) 0.0478(17) Uani 1 1 d .
H2 H 0.0398 0.5264 0.2261 0.057 Uiso 1 1 calc R
N3 N 0.0680(8) 0.3830(5) 0.2924(6) 0.067(2) Uani 1 1 d .
H3 H 0.0396 0.4185 0.3262 0.080 Uiso 1 1 calc R
N4 N -0.0709(5) 0.7561(4) 0.1866(4) 0.0398(16) Uani 1 1 d .
H4 H -0.0814 0.7217 0.2338 0.048 Uiso 1 1 calc R
N5 N 0.1025(6) 0.7591(4) 0.2112(5) 0.0460(18) Uani 1 1 d .
H5 H 0.0801 0.7270 0.2585 0.055 Uiso 1 1 calc R
N6 N -0.2706(6) 0.5895(4) 0.3051(4) 0.0456(17) Uani 1 1 d .
H6 H -0.2060 0.5766 0.3211 0.055 Uiso 1 1 calc R
N7 N -0.3223(6) 0.6850(4) 0.3937(5) 0.0482(17) Uani 1 1 d .
H7 H -0.2556 0.6668 0.4062 0.058 Uiso 1 1 calc R
N10 N 0.8616(6) 0.0966(4) 0.1911(5) 0.0438(17) Uani 1 1 d .
O1 O -0.0424(5) 0.6062(3) 0.3094(4) 0.0456(14) Uani 1 1 d .
O2 O 0.0620(5) 0.4878(3) 0.4024(3) 0.0385(12) Uani 1 1 d .
O3 O -0.1055(5) 0.5980(3) 0.4610(4) 0.0453(14) Uani 1 1 d .
H3A H -0.0859 0.5792 0.5053 0.068 Uiso 1 1 calc R
O4 O 0.0873(5) 0.6423(3) 0.3819(4) 0.0496(15) Uani 1 1 d .
H4A H 0.1419 0.6157 0.4024 0.074 Uiso 1 1 calc R
F6 F 0.1728(5) 0.8657(4) 0.2916(4) 0.0719(16) Uani 1 1 d .
F7 F 0.3938(5) 0.8972(4) 0.2528(5) 0.082(2) Uani 1 1 d .
F8 F 0.5543(5) 0.8286(4) 0.1279(5) 0.088(2) Uani 1 1 d .
F9 F 0.4955(5) 0.7269(5) 0.0457(5) 0.092(2) Uani 1 1 d .
F10 F 0.2755(5) 0.6940(4) 0.0856(4) 0.0724(16) Uani 1 1 d .
F11 F -0.4593(6) 0.6623(4) 0.5563(4) 0.087(2) Uani 1 1 d .
F12 F -0.6057(7) 0.7939(5) 0.6206(4) 0.101(3) Uani 1 1 d .
F13 F -0.6221(6) 0.9527(4) 0.5283(4) 0.0806(19) Uani 1 1 d .
F14 F -0.4977(5) 0.9810(3) 0.3700(4) 0.0723(17) Uani 1 1 d .
F15 F -0.3505(4) 0.8520(3) 0.3041(3) 0.0571(14) Uani 1 1 d .
P1 P 0.00133(18) 0.58013(13) 0.38721(13) 0.0387(6) Uani 1 1 d .
S1 S 0.1011(3) 0.34291(16) 0.14307(18) 0.0762(9) Uani 1 1 d .
S2 S 0.05198(18) 0.86906(13) 0.07791(13) 0.0450(6) Uani 1 1 d .
S3 S -0.48745(19) 0.67600(15) 0.31978(16) 0.0529(7) Uani 1 1 d .
C120 C 0.3163(11) 0.5480(8) 0.4787(8) 0.080(4) Uani 1 1 d .
H12C H 0.3998 0.5399 0.4745 0.096 Uiso 1 1 calc R
H12D H 0.2880 0.4952 0.5085 0.096 Uiso 1 1 calc R
C121 C 0.2549(14) 0.6201(13) 0.5245(10) 0.111(5) Uani 1 1 d .
H12H H 0.2708 0.6074 0.5790 0.167 Uiso 1 1 calc R
H12I H 0.1722 0.6266 0.5297 0.167 Uiso 1 1 calc R
H12J H 0.2826 0.6723 0.4942 0.167 Uiso 1 1 calc R
C122 C 0.3474(9) 0.5058(6) 0.3490(8) 0.066(3) Uani 1 1 d .
H12A H 0.3113 0.4548 0.3723 0.079 Uiso 1 1 calc R
H12B H 0.4295 0.4905 0.3500 0.079 Uiso 1 1 calc R
C123 C 0.3362(10) 0.5370(7) 0.2600(8) 0.074(3) Uani 1 1 d .
H12E H 0.3736 0.4928 0.2280 0.110 Uiso 1 1 calc R
H12F H 0.3729 0.5870 0.2366 0.110 Uiso 1 1 calc R
H12G H 0.2550 0.5512 0.2588 0.110 Uiso 1 1 calc R
O10 O 0.2935(5) 0.5694(4) 0.3981(5) 0.0642(18) Uani 1 1 d .

loop_
_atom_site_aniso_label
_atom_site_aniso_U_11
_atom_site_aniso_U_22
_atom_site_aniso_U_33
_atom_site_aniso_U_23
_atom_site_aniso_U_13
_atom_site_aniso_U_12
C1 0.054(5) 0.041(5) 0.038(5) -0.006(4) -0.015(4) -0.005(4)
C2 0.062(5) 0.034(4) 0.041(5) -0.010(4) -0.011(4) -0.001(4)
C3 0.073(6) 0.045(5) 0.059(6) -0.012(4) -0.032(5) 0.002(4)
C4 0.136(10) 0.047(6) 0.053(6) -0.012(5) -0.049(6) -0.018(6)
C5 0.132(11) 0.038(6) 0.116(11) -0.006(6) -0.092(9) 0.010(7)
F1 0.145(7) 0.054(4) 0.236(12) -0.022(5) -0.113(8) -0.006(5)
C6 0.24(2) 0.051(8) 0.19(2) -0.033(10) -0.163(18) 0.008(11)
F2 0.172(9) 0.074(5) 0.260(14) -0.040(7) -0.151(10) 0.030(6)
C7 0.168(15) 0.063(9) 0.082(9) -0.018(7) -0.072(9) 0.002(9)
F3 0.298(14) 0.044(4) 0.148(9) -0.010(4) -0.143(9) 0.010(6)
C8 0.180(16) 0.052(7) 0.071(9) 0.002(6) -0.037(9) -0.039(9)
F4 0.238(11) 0.076(5) 0.100(7) 0.012(4) -0.053(6) -0.055(6)
C9 0.133(12) 0.062(8) 0.064(8) -0.021(6) -0.039(7) 0.000(8)
F5 0.136(7) 0.084(5) 0.097(6) -0.010(4) -0.019(5) -0.030(5)
C10 0.042(4) 0.042(4) 0.041(5) -0.007(4) -0.016(3) -0.005(3)
C11 0.040(4) 0.032(4) 0.054(5) -0.006(4) -0.010(4) -0.009(3)
C12 0.033(4) 0.037(4) 0.043(5) -0.020(3) -0.006(3) -0.005(3)
C13 0.040(5) 0.040(5) 0.061(6) 0.004(4) -0.005(4) 0.000(4)
C14 0.057(6) 0.039(5) 0.071(7) -0.009(4) -0.015(5) -0.009(4)
C15 0.053(6) 0.059(6) 0.092(8) -0.010(6) -0.017(6) -0.013(5)
C16 0.039(5) 0.055(6) 0.099(9) 0.009(6) -0.017(5) -0.017(4)
C17 0.050(6) 0.052(6) 0.079(8) 0.000(5) -0.001(5) 0.001(5)
C18 0.048(5) 0.055(6) 0.093(8) -0.022(5) -0.036(5) -0.002(4)
C19 0.046(5) 0.055(5) 0.056(6) -0.014(4) -0.021(4) -0.017(4)
C20 0.043(4) 0.030(4) 0.058(5) -0.012(4) -0.010(4) -0.003(3)
C21 0.039(4) 0.044(5) 0.038(5) -0.005(4) -0.004(3) -0.009(4)
C22 0.050(5) 0.036(5) 0.051(6) -0.003(4) -0.011(4) 0.005(4)
C23 0.059(5) 0.048(5) 0.055(6) 0.001(4) -0.008(4) -0.003(4)
C24 0.069(6) 0.079(7) 0.039(5) -0.012(5) 0.005(5) 0.002(5)
C25 0.049(5) 0.047(5) 0.060(6) -0.021(4) -0.001(4) 0.007(4)
C26 0.062(6) 0.040(5) 0.057(6) -0.005(4) -0.005(4) -0.012(4)
C27 0.041(4) 0.040(5) 0.052(5) -0.011(4) -0.006(4) -0.006(4)
C100 0.051(5) 0.037(4) 0.038(5) -0.011(3) -0.003(4) -0.003(4)
C101 0.056(5) 0.041(5) 0.054(5) -0.008(4) -0.019(4) -0.008(4)
C102 0.050(5) 0.057(6) 0.083(8) -0.024(5) -0.011(5) -0.002(4)
C103 0.077(7) 0.076(8) 0.104(10) -0.028(7) -0.036(6) -0.003(6)
C104 0.054(5) 0.043(5) 0.049(5) -0.011(4) -0.005(4) -0.004(4)
C105 0.046(5) 0.044(5) 0.054(6) -0.002(4) -0.009(4) -0.008(4)
C106 0.071(6) 0.035(5) 0.056(6) -0.009(4) -0.011(4) 0.002(4)
C107 0.067(6) 0.045(5) 0.059(6) 0.001(4) -0.017(5) -0.011(4)
C108 0.052(5) 0.035(4) 0.054(5) -0.007(4) -0.010(4) -0.008(4)
C109 0.058(6) 0.046(5) 0.066(6) 0.000(4) -0.012(5) -0.012(4)
C110 0.042(5) 0.058(6) 0.107(10) 0.020(6) -0.017(5) 0.000(4)
C111 0.076(8) 0.150(13) 0.074(9) -0.031(8) -0.007(6) -0.049(8)
C112 0.061(5) 0.030(4) 0.045(5) -0.005(4) 0.003(4) -0.003(4)
C113 0.092(7) 0.046(6) 0.054(6) -0.006(5) -0.002(5) 0.001(5)
C114 0.095(8) 0.041(5) 0.072(7) -0.003(5) -0.012(6) 0.000(5)
C115 0.095(9) 0.053(7) 0.150(14) -0.014(8) -0.014(9) 0.008(6)
N1 0.048(4) 0.036(4) 0.042(4) -0.005(3) -0.012(3) -0.003(3)
N2 0.059(4) 0.037(4) 0.050(4) -0.011(3) -0.024(3) 0.006(3)
N3 0.111(7) 0.037(4) 0.060(6) -0.008(4) -0.043(5) 0.000(4)
N4 0.046(4) 0.030(3) 0.042(4) -0.002(3) -0.009(3) -0.010(3)
N5 0.046(4) 0.038(4) 0.047(4) 0.011(3) -0.009(3) -0.014(3)
N6 0.049(4) 0.043(4) 0.043(4) -0.006(3) -0.011(3) -0.006(3)
N7 0.050(4) 0.043(4) 0.049(4) -0.010(3) -0.012(3) 0.002(3)
N10 0.047(4) 0.031(4) 0.052(4) -0.011(3) -0.006(3) -0.007(3)
O1 0.057(3) 0.035(3) 0.042(3) 0.001(2) -0.016(3) -0.003(2)
O2 0.052(3) 0.030(3) 0.035(3) -0.007(2) -0.012(2) -0.006(2)
O3 0.053(3) 0.035(3) 0.044(3) 0.004(3) -0.019(3) -0.002(2)
O4 0.054(4) 0.035(3) 0.056(4) -0.002(3) -0.015(3) -0.003(3)
F6 0.065(3) 0.076(4) 0.085(4) -0.033(3) -0.019(3) -0.011(3)
F7 0.073(4) 0.058(4) 0.137(6) -0.031(4) -0.046(4) -0.013(3)
F8 0.049(3) 0.077(4) 0.133(6) 0.000(4) -0.023(3) -0.017(3)
F9 0.057(4) 0.096(5) 0.106(6) -0.022(4) 0.004(3) 0.000(3)
F10 0.069(4) 0.075(4) 0.076(4) -0.027(3) -0.017(3) -0.006(3)
F11 0.099(5) 0.058(4) 0.068(4) 0.013(3) 0.005(3) 0.007(3)
F12 0.111(5) 0.091(5) 0.060(4) -0.008(3) 0.015(4) 0.018(4)
F13 0.095(4) 0.065(4) 0.067(4) -0.029(3) 0.001(3) 0.011(3)
F14 0.093(4) 0.036(3) 0.073(4) -0.008(3) -0.001(3) -0.003(3)
F15 0.066(3) 0.047(3) 0.047(3) -0.007(2) 0.005(2) -0.009(2)
P1 0.0504(12) 0.0313(11) 0.0323(11) -0.0023(8) -0.0104(9) -0.0050(9)
S1 0.135(3) 0.0410(14) 0.0619(17) -0.0179(12) -0.0485(16) 0.0090(14)
S2 0.0535(13) 0.0366(11) 0.0403(12) 0.0005(9) -0.0081(9) -0.0089(9)
S3 0.0459(12) 0.0497(13) 0.0635(15) -0.0142(11) -0.0115(10) -0.0060(10)
C120 0.088(8) 0.088(8) 0.074(8) 0.018(7) -0.041(6) -0.039(7)
C121 0.114(11) 0.159(15) 0.085(10) -0.032(10) -0.038(8) -0.043(11)
C122 0.053(5) 0.041(5) 0.094(8) -0.007(5) -0.007(5) -0.005(4)
C123 0.081(7) 0.058(6) 0.081(8) -0.022(6) -0.022(6) 0.005(5)
O10 0.051(4) 0.060(4) 0.083(5) -0.008(4) -0.018(3) -0.015(3)

loop_
_atom_type_symbol
_atom_type_description
_atom_type_scat_dispersion_real
_atom_type_scat_dispersion_imag
_atom_type_scat_source
C C 0.0033 0.0016 'International Tables Vol C Tables 4.2.6.8 and 6.1.1.4'
H H 0.0000 0.0000 'International Tables Vol C Tables 4.2.6.8 and 6.1.1.4'
N N 0.0061 0.0033 'International Tables Vol C Tables 4.2.6.8 and 6.1.1.4'
O O 0.0106 0.0060 'International Tables Vol C Tables 4.2.6.8 and 6.1.1.4'
F F 0.0171 0.0103 'International Tables Vol C Tables 4.2.6.8 and 6.1.1.4'
P P 0.1023 0.0942 'International Tables Vol C Tables 4.2.6.8 and 6.1.1.4'
S S 0.1246 0.1234 'International Tables Vol C Tables 4.2.6.8 and 6.1.1.4'

loop_
_geom_angle_atom_site_label_1
_geom_angle_atom_site_label_2
_geom_angle_atom_site_label_3
_geom_angle
N1 C1 C2 112.0(7)
N2 C2 C1 112.6(7)
N2 C3 N3 114.0(8)
N2 C3 S1 123.7(7)
N3 C3 S1 122.3(7)
C9 C4 C5 116.6(11)
C9 C4 N3 122.7(12)
C5 C4 N3 120.7(10)
F1 C5 C6 117.7(14)
F1 C5 C4 120.8(9)
C6 C5 C4 121.4(15)
C7 C6 F2 119.5(13)
C7 C6 C5 120.6(18)
F2 C6 C5 119.5(18)
C6 C7 F3 124.3(17)
C6 C7 C8 120.1(13)
F3 C7 C8 115.7(15)
F4 C8 C7 121.5(13)
F4 C8 C9 120.7(17)
C7 C8 C9 117.6(14)
C4 C9 F5 120.1(11)
C4 C9 C8 123.6(15)
F5 C9 C8 116.3(14)
N1 C10 C11 111.5(7)
N4 C11 C10 110.6(6)
N4 C12 N5 114.9(7)
N4 C12 S2 123.9(6)
N5 C12 S2 121.1(5)
C18 C13 N5 122.5(9)
C18 C13 C14 116.3(8)
N5 C13 C14 121.2(8)
F6 C14 C15 120.2(9)
F6 C14 C13 118.8(8)
C15 C14 C13 121.0(9)
F7 C15 C16 122.3(9)
F7 C15 C14 118.6(10)
C16 C15 C14 119.1(10)
C15 C16 F8 120.2(11)
C15 C16 C17 123.3(9)
F8 C16 C17 116.5(11)
F9 C17 C16 122.7(9)
F9 C17 C18 120.5(11)
C16 C17 C18 116.8(10)
F10 C18 C13 119.3(8)
F10 C18 C17 117.2(10)
C13 C18 C17 123.5(10)
N1 C19 C20 110.5(7)
N6 C20 C19 110.6(6)
N6 C21 N7 114.5(7)
N6 C21 S3 124.0(7)
N7 C21 S3 121.5(6)
C23 C22 C27 118.6(8)
C23 C22 N7 121.4(8)
C27 C22 N7 120.1(8)
F11 C23 C22 121.7(9)
F11 C23 C24 116.5(8)
C22 C23 C24 121.8(8)
F12 C24 C25 121.2(9)
F12 C24 C23 121.0(9)
C25 C24 C23 117.7(8)
F13 C25 C26 120.3(9)
F13 C25 C24 118.8(8)
C26 C25 C24 120.9(8)
F14 C26 C25 119.4(8)
F14 C26 C27 119.8(8)
C25 C26 C27 120.7(8)
F15 C27 C26 118.7(7)
F15 C27 C22 121.0(7)
C26 C27 C22 120.3(8)
N10 C100 C101 115.9(7)
C102 C101 C100 107.7(8)
C101 C102 C103 112.8(10)
N10 C104 C105 116.1(7)
C106 C105 C104 109.7(8)
C105 C106 C107 113.3(8)
C109 C108 N10 116.3(8)
C108 C109 C110 110.7(9)
C111 C110 C109 113.9(9)
C113 C112 N10 116.5(7)
C114 C113 C112 110.5(9)
C115 C114 C113 116.3(10)
C1 N1 C10 111.7(6)
C1 N1 C19 114.3(7)
C10 N1 C19 112.1(6)
C3 N2 C2 123.9(7)
C3 N3 C4 120.7(8)
C12 N4 C11 124.9(7)
C12 N5 C13 123.2(7)
C21 N6 C20 123.8(7)
C21 N7 C22 120.1(7)
C100 N10 C104 113.1(7)
C100 N10 C108 106.1(6)
C104 N10 C108 111.0(6)
C100 N10 C112 110.4(6)
C104 N10 C112 106.0(6)
C108 N10 C112 110.3(7)
O1 P1 O2 114.6(3)
O1 P1 O3 107.1(3)
O2 P1 O3 111.1(3)
O1 P1 O4 107.1(3)
O2 P1 O4 109.9(3)
O3 P1 O4 106.6(3)
O10 C120 C121 108.2(11)
O10 C122 C123 111.2(8)
C122 O10 C120 113.2(9)

loop_
_geom_bond_atom_site_label_1
_geom_bond_atom_site_label_2
_geom_bond_distance
C1 N1 1.453(11)
C1 C2 1.502(12)
C2 N2 1.454(11)
C3 N2 1.336(12)
C3 N3 1.350(13)
C3 S1 1.684(10)
C4 C9 1.326(18)
C4 C5 1.403(18)
C4 N3 1.434(13)
C5 F1 1.314(16)
C5 C6 1.390(18)
C6 C7 1.33(2)
C6 F2 1.37(2)
C7 F3 1.337(15)
C7 C8 1.40(2)
C8 F4 1.341(17)
C8 C9 1.410(19)
C9 F5 1.383(16)
C10 N1 1.470(10)
C10 C11 1.526(12)
C11 N4 1.460(11)
C12 N4 1.310(10)
C12 N5 1.355(11)
C12 S2 1.697(8)
C13 C18 1.355(14)
C13 N5 1.416(11)
C13 C14 1.433(14)
C14 F6 1.334(11)
C14 C15 1.382(14)
C15 F7 1.333(13)
C15 C16 1.335(17)
C16 F8 1.342(11)
C16 C17 1.378(17)
C17 F9 1.323(13)
C17 C18 1.401(14)
C18 F10 1.344(11)
C19 N1 1.474(10)
C19 C20 1.512(12)
C20 N6 1.452(11)
C21 N6 1.338(11)
C21 N7 1.373(11)
C21 S3 1.673(8)
C22 C23 1.344(13)
C22 C27 1.388(12)
C22 N7 1.427(11)
C23 F11 1.341(11)
C23 C24 1.422(14)
C24 F12 1.314(11)
C24 C25 1.365(14)
C25 F13 1.334(10)
C25 C26 1.353(13)
C26 F14 1.344(10)
C26 C27 1.377(13)
C27 F15 1.326(10)
C100 N10 1.510(10)
C100 C101 1.531(13)
C101 C102 1.513(13)
C102 C103 1.523(16)
C104 N10 1.512(11)
C104 C105 1.514(12)
C105 C106 1.501(13)
C106 C107 1.514(13)
C108 C109 1.491(13)
C108 N10 1.537(12)
C109 C110 1.506(17)
C110 C111 1.503(18)
C112 C113 1.519(14)
C112 N10 1.545(10)
C113 C114 1.504(14)
C114 C115 1.500(17)
O1 P1 1.489(6)
O2 P1 1.518(6)
O3 P1 1.563(6)
O4 P1 1.565(6)
C120 O10 1.416(14)
C120 C121 1.50(2)
C122 O10 1.413(13)
C122 C123 1.510(17)

loop_
_geom_hbond_atom_site_label_D
_geom_hbond_atom_site_label_H
_geom_hbond_atom_site_label_A
_geom_hbond_distance_DH
_geom_hbond_distance_HA
_geom_hbond_distance_DA
_geom_hbond_angle_DHA
_geom_hbond_site_symmetry_A
N2 H2 O1 0.86 2.05 2.881(9) 163.0 .
N3 H3 O2 0.86 2.00 2.776(10) 150.1 .
N4 H4 O1 0.86 2.06 2.844(8) 151.8 .
N5 H5 O4 0.86 2.24 3.057(9) 159.8 .
N5 H5 O1 0.86 2.56 3.218(8) 134.6 .
N6 H6 O1 0.86 2.07 2.838(9) 147.9 .
N7 H7 O3 0.86 2.22 3.067(9) 166.7 .
O3 H3A O2 0.82 1.74 2.538(8) 162.2 2_566
O4 H4A O10 0.82 1.81 2.570(9) 153.7 .
